data_4029392
loop_
_publ_author_name
'Hong, Fong-Jiao'
'Low, Yun-Yee'
'Chong, Kam-Weng'
'Thomas, Noel F.'
'Kam, Toh-Seok'

_publ_section_title
;
 Biomimetic oxidative dimerization of anodically generated stilbene
 radical cations: effect of aromatic substitution on product distribution
 and reaction pathways.
;
_journal_issue 10
_journal_name_full 'The Journal of organic chemistry'
_journal_page_first 4528
_journal_page_last 4543
_journal_paper_doi 10.1021/jo500559r
_journal_volume 79
_journal_year 2014
_chemical_formula_moiety 'C32 H26 Br2 O4'
_chemical_formula_sum 'C32 H26 Br2 O4'
_chemical_formula_weight 634.35
_chemical_melting_point 242(2)
_chemical_name_systematic
; 
 ? 
;
_space_group_IT_number 2
_symmetry_cell_setting triclinic
_symmetry_space_group_name_Hall '-P 1'
_symmetry_space_group_name_H-M 'P -1'
_atom_sites_solution_hydrogens geom
_atom_sites_solution_primary direct
_atom_sites_solution_secondary difmap
_audit_creation_method SHELXL-97
_cell_angle_alpha 70.815(5)
_cell_angle_beta 78.876(5)
_cell_angle_gamma 81.967(5)
_cell_formula_units_Z 2
_cell_length_a 9.8125(8)
_cell_length_b 11.0615(8)
_cell_length_c 13.6335(10)
_cell_measurement_reflns_used 1546
_cell_measurement_temperature 296(2)
_cell_measurement_theta_max 21.23
_cell_measurement_theta_min 2.68
_cell_volume 1366.69(19)
_computing_cell_refinement 'SAINT (Bruker, 2007)'
_computing_data_collection 'APEX2 (Bruker, 2007)'
_computing_data_reduction 'SAINT (Bruker, 2007)'
_computing_molecular_graphics 'X-SEED (Barbour, 2001)'
_computing_publication_material
;  
SHELXL-97 (Sheldrick, 2008), enCIFer (Allen et al., 2004),
;
_computing_structure_refinement
;  
SHELXL97 (Sheldrick, 2008), Olex2 (Dolomanov & Puschmann, 2009)
;
_computing_structure_solution 'SHELXS97 (Sheldrick, 2008)'
_diffrn_ambient_temperature 296(2)
_diffrn_measured_fraction_theta_full 0.835
_diffrn_measured_fraction_theta_max 0.849
_diffrn_measurement_device_type 'Bruker SMART APEX CCD'
_diffrn_measurement_method '\w scans'
_diffrn_radiation_monochromator graphite
_diffrn_radiation_source 'fine-focus sealed tube'
_diffrn_radiation_type MoK\a
_diffrn_radiation_wavelength 0.71073
_diffrn_reflns_av_R_equivalents 0.0961
_diffrn_reflns_av_sigmaI/netI 0.3007
_diffrn_reflns_limit_h_max 12
_diffrn_reflns_limit_h_min -12
_diffrn_reflns_limit_k_max 13
_diffrn_reflns_limit_k_min -13
_diffrn_reflns_limit_l_max 17
_diffrn_reflns_limit_l_min -17
_diffrn_reflns_number 9892
_diffrn_reflns_theta_full 25.00
_diffrn_reflns_theta_max 26.55
_diffrn_reflns_theta_min 1.96
_exptl_absorpt_coefficient_mu 3.002
_exptl_absorpt_correction_T_max 0.4296
_exptl_absorpt_correction_T_min 0.3240
_exptl_absorpt_correction_type multi-scan
_exptl_absorpt_process_details 'SADABS (Bruker, 2006)'
_exptl_crystal_colour colorless
_exptl_crystal_density_diffrn 1.541
_exptl_crystal_density_method 'not measured'
_exptl_crystal_description needle
_exptl_crystal_F_000 640
_exptl_crystal_size_max 0.22
_exptl_crystal_size_mid 0.08
_exptl_crystal_size_min 0.02
_refine_diff_density_max 4.684
_refine_diff_density_min -0.734
_refine_diff_density_rms 0.161
_refine_ls_extinction_method none
_refine_ls_goodness_of_fit_ref 0.960
_refine_ls_hydrogen_treatment constr
_refine_ls_matrix_type full
_refine_ls_number_parameters 347
_refine_ls_number_reflns 4841
_refine_ls_number_restraints 0
_refine_ls_restrained_S_all 0.960
_refine_ls_R_factor_all 0.2137
_refine_ls_R_factor_gt 0.1172
_refine_ls_shift/su_max 0.001
_refine_ls_shift/su_mean <0.001
_refine_ls_structure_factor_coef Fsqd
_refine_ls_weighting_details 'calc w=1/[\s^2^(Fo^2^)+(0.1615P)^2^+0.0000P] where P=(Fo^2^+2Fc^2^)/3'
_refine_ls_weighting_scheme calc
_refine_ls_wR_factor_gt 0.2944
_refine_ls_wR_factor_ref 0.3326
_reflns_number_gt 1907
_reflns_number_total 4841
_reflns_threshold_expression I>2\s(I))
_cod_data_source_file jo500559r_si_035.cif
_cod_data_source_block hfj_2014_2
_cod_depositor_comments
;
The following automatic conversions were performed:

'_chemical_melting_point' value '240-244' was changed to '242(2)' -
the average value was taken and precision was
estimated.

'_symmetry_cell_setting' value 'Triclinic' changed to
'triclinic' according to
/usr/data/users/saulius/crontab/automatic-downloads/rss-feeds/ACS/lib/dictionaries/cif_core.dic
dictionary named 'cif_core.dic' version 2.4.2 from 2011-04-26.

Automatic conversion script
Id: cif_fix_values 2281 2013-09-26 08:29:07Z andrius 

 Adding full bibliography for 4029384--4029417.cif.
;
_cod_original_cell_volume 1366.69(18)
_cod_original_sg_symbol_H-M P-1
_cod_database_code 4029392

loop_
_symmetry_equiv_pos_as_xyz
'x, y, z'
'-x, -y, -z'

loop_
_atom_site_label
_atom_site_type_symbol
_atom_site_fract_x
_atom_site_fract_y
_atom_site_fract_z
_atom_site_U_iso_or_equiv
_atom_site_adp_type
_atom_site_occupancy
_atom_site_symmetry_multiplicity
_atom_site_calc_flag
_atom_site_refinement_flags
Br4A Br 0.9062(2) 0.57552(16) -0.40987(13) 0.0695(7) Uani 1 1 d .
Br7A Br 0.83493(14) 0.05029(13) 0.07803(11) 0.0348(5) Uani 1 1 d .
C1A C 0.8262(12) 0.3068(12) -0.0630(9) 0.025(3) Uani 1 1 d .
C2A C 0.8738(14) 0.2528(13) -0.1465(11) 0.036(3) Uani 1 1 d .
H2A H 0.8890 0.1643 -0.1326 0.044 Uiso 1 1 calc R
C3A C 0.8970(13) 0.3344(13) -0.2486(10) 0.033(3) Uani 1 1 d .
C4A C 0.8716(15) 0.4679(15) -0.2720(10) 0.041(3) Uani 1 1 d .
C5A C 0.8210(13) 0.5206(13) -0.1909(10) 0.035(3) Uani 1 1 d .
H5A H 0.7990 0.6088 -0.2066 0.042 Uiso 1 1 calc R
C6A C 0.8029(12) 0.4423(12) -0.0862(10) 0.027(3) Uani 1 1 d .
C7A C 0.7996(13) 0.2335(12) 0.0485(10) 0.031(3) Uani 1 1 d .
C8A C 0.7641(12) 0.2848(12) 0.1266(10) 0.029(3) Uani 1 1 d .
C9A C 0.7640(13) 0.2067(14) 0.2402(10) 0.036(3) Uani 1 1 d .
C10A C 0.8689(16) 0.2237(15) 0.2924(12) 0.047(4) Uani 1 1 d .
H10A H 0.9286 0.2883 0.2583 0.056 Uiso 1 1 calc R
C11A C 0.8831(16) 0.1465(18) 0.3919(13) 0.052(4) Uani 1 1 d .
H11A H 0.9571 0.1544 0.4223 0.063 Uiso 1 1 calc R
C12A C 0.7855(16) 0.0541(14) 0.4495(13) 0.045(4) Uani 1 1 d .
C13A C 0.6843(15) 0.0425(16) 0.3988(11) 0.048(4) Uani 1 1 d .
H13A H 0.6192 -0.0172 0.4340 0.057 Uiso 1 1 calc R
C14A C 0.6752(16) 0.1155(15) 0.2981(13) 0.048(4) Uani 1 1 d .
H14A H 0.6044 0.1026 0.2670 0.058 Uiso 1 1 calc R
C15A C 0.958(2) 0.1618(18) -0.3130(14) 0.065(5) Uani 1 1 d .
H15A H 1.0385 0.1293 -0.2788 0.098 Uiso 1 1 calc R
H15B H 0.9714 0.1402 -0.3771 0.098 Uiso 1 1 calc R
H15C H 0.8772 0.1241 -0.2675 0.098 Uiso 1 1 calc R
C16A C 0.709(2) -0.094(3) 0.6079(18) 0.091(7) Uani 1 1 d .
H16A H 0.6230 -0.0431 0.6184 0.137 Uiso 1 1 calc R
H16B H 0.7380 -0.1394 0.6747 0.137 Uiso 1 1 calc R
H16C H 0.6963 -0.1538 0.5740 0.137 Uiso 1 1 calc R
C1B C 0.7260(13) 0.6420(13) -0.0329(9) 0.029(3) Uani 1 1 d .
C2B C 0.5893(12) 0.6990(13) -0.0419(11) 0.031(3) Uani 1 1 d .
H2B H 0.5154 0.6477 -0.0247 0.037 Uiso 1 1 calc R
C3B C 0.5651(14) 0.8318(12) -0.0764(11) 0.035(3) Uani 1 1 d .
H3B H 0.4751 0.8695 -0.0829 0.042 Uiso 1 1 calc R
C4B C 0.6760(14) 0.9088(14) -0.1014(11) 0.036(3) Uani 1 1 d .
C5B C 0.8057(13) 0.8534(12) -0.0905(12) 0.034(3) Uani 1 1 d .
H5B H 0.8792 0.9049 -0.1064 0.040 Uiso 1 1 calc R
C6B C 0.8318(13) 0.7194(13) -0.0557(11) 0.033(3) Uani 1 1 d .
H6B H 0.9220 0.6831 -0.0482 0.040 Uiso 1 1 calc R
C7B C 0.7509(11) 0.4983(12) -0.0024(11) 0.029(3) Uani 1 1 d .
C8B C 0.7338(12) 0.4233(14) 0.1006(10) 0.029(3) Uani 1 1 d .
C9B C 0.6792(14) 0.4805(13) 0.1878(11) 0.037(3) Uani 1 1 d .
C10B C 0.5490(15) 0.4632(16) 0.2390(11) 0.042(4) Uani 1 1 d .
H10B H 0.4959 0.4084 0.2259 0.051 Uiso 1 1 calc R
C11B C 0.4917(19) 0.5294(19) 0.3143(13) 0.064(5) Uani 1 1 d .
H11B H 0.3998 0.5212 0.3476 0.076 Uiso 1 1 calc R
C12B C 0.573(3) 0.6048(18) 0.3368(14) 0.073(6) Uani 1 1 d .
C13B C 0.715(2) 0.6242(19) 0.2836(15) 0.067(6) Uani 1 1 d .
H13B H 0.7707 0.6770 0.2965 0.081 Uiso 1 1 calc R
C14B C 0.7598(17) 0.5580(17) 0.2123(13) 0.051(4) Uani 1 1 d .
H14B H 0.8511 0.5654 0.1775 0.062 Uiso 1 1 calc R
C15B C 0.533(2) 1.1056(14) -0.1622(15) 0.062(5) Uani 1 1 d .
H15D H 0.5135 1.0893 -0.2230 0.094 Uiso 1 1 calc R
H15E H 0.5375 1.1962 -0.1773 0.094 Uiso 1 1 calc R
H15F H 0.4597 1.0762 -0.1042 0.094 Uiso 1 1 calc R
C16B C 0.391(3) 0.667(3) 0.4533(17) 0.148(16) Uani 1 1 d .
H16D H 0.3352 0.6751 0.4006 0.222 Uiso 1 1 calc R
H16E H 0.3654 0.7368 0.4818 0.222 Uiso 1 1 calc R
H16F H 0.3768 0.5870 0.5085 0.222 Uiso 1 1 calc R
O3A O 0.9403(11) 0.2900(9) -0.3350(8) 0.044(2) Uani 1 1 d .
O12A O 0.8076(11) -0.0160(13) 0.5472(9) 0.062(3) Uani 1 1 d .
O4B O 0.6614(11) 1.0397(9) -0.1360(9) 0.048(3) Uani 1 1 d .
O12B O 0.5265(15) 0.6683(14) 0.4098(10) 0.080(4) Uani 1 1 d .

loop_
_atom_site_aniso_label
_atom_site_aniso_U_11
_atom_site_aniso_U_22
_atom_site_aniso_U_33
_atom_site_aniso_U_23
_atom_site_aniso_U_13
_atom_site_aniso_U_12
Br4A 0.1258(17) 0.0410(10) 0.0258(9) -0.0049(8) 0.0121(9) -0.0015(10)
Br7A 0.0367(7) 0.0305(7) 0.0297(8) -0.0039(6) -0.0032(5) 0.0055(5)
C1A 0.027(6) 0.030(7) 0.016(7) -0.005(6) -0.003(5) -0.001(5)
C2A 0.050(8) 0.022(7) 0.035(9) -0.006(6) -0.006(6) -0.003(6)
C3A 0.038(7) 0.041(8) 0.014(7) -0.010(6) 0.013(5) -0.002(6)
C4A 0.057(9) 0.056(9) 0.009(7) -0.010(7) -0.001(6) -0.009(7)
C5A 0.043(7) 0.034(7) 0.026(8) -0.009(6) -0.001(6) -0.009(6)
C6A 0.034(6) 0.030(7) 0.019(7) -0.007(6) -0.001(5) -0.008(5)
C7A 0.032(7) 0.030(7) 0.024(7) -0.005(6) 0.000(5) 0.004(5)
C8A 0.025(6) 0.032(7) 0.027(7) -0.002(6) -0.006(5) -0.003(5)
C9A 0.038(7) 0.045(8) 0.017(7) -0.003(6) 0.001(6) -0.004(6)
C10A 0.055(9) 0.046(9) 0.041(9) -0.003(8) -0.024(7) -0.011(7)
C11A 0.045(9) 0.077(12) 0.038(10) -0.025(9) -0.011(7) 0.007(8)
C12A 0.058(9) 0.032(8) 0.039(9) -0.009(7) -0.011(7) 0.014(7)
C13A 0.047(8) 0.064(11) 0.022(8) 0.003(7) 0.002(6) -0.022(8)
C14A 0.046(8) 0.052(10) 0.044(10) -0.002(8) -0.016(7) -0.014(7)
C15A 0.105(14) 0.061(11) 0.032(10) -0.022(9) -0.009(9) -0.003(11)
C16A 0.065(12) 0.13(2) 0.058(14) -0.012(15) -0.007(11) 0.025(14)
C1B 0.039(7) 0.035(7) 0.011(6) -0.007(6) -0.002(5) 0.001(6)
C2B 0.026(6) 0.033(7) 0.034(8) -0.013(6) 0.002(5) -0.008(5)
C3B 0.038(7) 0.025(7) 0.036(8) 0.000(6) -0.013(6) 0.006(6)
C4B 0.044(8) 0.033(7) 0.028(8) -0.004(6) -0.003(6) -0.008(6)
C5B 0.031(7) 0.026(7) 0.044(9) -0.013(6) -0.001(6) -0.002(5)
C6B 0.035(7) 0.033(7) 0.035(8) -0.012(7) -0.013(6) 0.001(6)
C7B 0.015(5) 0.036(7) 0.040(8) -0.021(7) 0.001(5) 0.003(5)
C8B 0.024(6) 0.049(8) 0.012(6) -0.009(6) -0.001(5) 0.000(6)
C9B 0.043(8) 0.032(7) 0.025(8) -0.007(6) 0.000(6) 0.018(6)
C10B 0.047(8) 0.057(9) 0.023(8) -0.008(7) -0.006(6) -0.010(7)
C11B 0.066(11) 0.079(13) 0.029(9) -0.014(10) 0.000(8) 0.033(10)
C12B 0.138(19) 0.051(11) 0.034(10) -0.013(9) -0.047(12) 0.024(12)
C13B 0.083(13) 0.081(13) 0.060(12) -0.066(12) -0.013(10) 0.031(11)
C14B 0.051(9) 0.065(11) 0.042(10) -0.027(9) -0.010(7) 0.011(8)
C15B 0.099(14) 0.029(8) 0.077(14) -0.029(9) -0.038(11) 0.001(9)
C16B 0.22(3) 0.16(3) 0.042(14) -0.051(17) -0.038(17) 0.14(3)
O3A 0.065(6) 0.033(5) 0.032(6) -0.016(5) -0.002(5) 0.005(5)
O12A 0.053(7) 0.076(8) 0.040(7) 0.001(7) -0.015(6) 0.014(6)
O4B 0.058(6) 0.021(5) 0.062(8) 0.001(5) -0.023(5) -0.005(5)
O12B 0.098(10) 0.088(10) 0.051(8) -0.044(8) -0.007(7) 0.056(8)

loop_
_atom_type_symbol
_atom_type_description
_atom_type_scat_dispersion_real
_atom_type_scat_dispersion_imag
_atom_type_scat_source
C C 0.0033 0.0016 'International Tables Vol C Tables 4.2.6.8 and 6.1.1.4'
H H 0.0000 0.0000 'International Tables Vol C Tables 4.2.6.8 and 6.1.1.4'
O O 0.0106 0.0060 'International Tables Vol C Tables 4.2.6.8 and 6.1.1.4'
Br Br -0.2901 2.4595 'International Tables Vol C Tables 4.2.6.8 and 6.1.1.4'

loop_
_geom_angle_atom_site_label_1
_geom_angle_atom_site_label_2
_geom_angle_atom_site_label_3
_geom_angle
C6A C1A C2A 119.6(11)
C6A C1A C7A 115.2(11)
C2A C1A C7A 125.2(12)
C3A C2A C1A 118.8(12)
C3A C2A H2A 120.6
C1A C2A H2A 120.6
C4A C3A C2A 121.8(11)
C4A C3A O3A 115.5(11)
C2A C3A O3A 122.6(12)
C3A C4A C5A 119.5(13)
C3A C4A Br4A 120.8(10)
C5A C4A Br4A 119.7(12)
C4A C5A C6A 120.6(13)
C4A C5A H5A 119.7
C6A C5A H5A 119.7
C5A C6A C1A 119.5(11)
C5A C6A C7B 120.1(12)
C1A C6A C7B 120.2(11)
C8A C7A C1A 124.9(12)
C8A C7A Br7A 120.6(10)
C1A C7A Br7A 114.4(9)
C7A C8A C8B 118.6(12)
C7A C8A C9A 122.7(12)
C8B C8A C9A 118.5(12)
C14A C9A C10A 115.7(14)
C14A C9A C8A 125.9(13)
C10A C9A C8A 118.3(12)
C11A C10A C9A 121.0(14)
C11A C10A H10A 119.5
C9A C10A H10A 119.5
C10A C11A C12A 120.7(14)
C10A C11A H11A 119.7
C12A C11A H11A 119.7
C13A C12A O12A 127.0(15)
C13A C12A C11A 116.8(15)
O12A C12A C11A 116.1(14)
C12A C13A C14A 121.9(14)
C12A C13A H13A 119.1
C14A C13A H13A 119.1
C13A C14A C9A 123.7(14)
C13A C14A H14A 118.2
C9A C14A H14A 118.2
O3A C15A H15A 109.5
O3A C15A H15B 109.5
H15A C15A H15B 109.5
O3A C15A H15C 109.5
H15A C15A H15C 109.5
H15B C15A H15C 109.5
O12A C16A H16A 109.5
O12A C16A H16B 109.5
H16A C16A H16B 109.5
O12A C16A H16C 109.5
H16A C16A H16C 109.5
H16B C16A H16C 109.5
C6B C1B C2B 118.8(12)
C6B C1B C7B 122.2(11)
C2B C1B C7B 119.0(11)
C3B C2B C1B 119.9(12)
C3B C2B H2B 120.0
C1B C2B H2B 120.0
C2B C3B C4B 120.0(12)
C2B C3B H3B 120.0
C4B C3B H3B 120.0
C5B C4B O4B 116.7(12)
C5B C4B C3B 119.6(12)
O4B C4B C3B 123.7(12)
C4B C5B C6B 121.1(12)
C4B C5B H5B 119.4
C6B C5B H5B 119.4
C1B C6B C5B 120.5(12)
C1B C6B H6B 119.7
C5B C6B H6B 119.7
C8B C7B C6A 120.9(12)
C8B C7B C1B 121.7(11)
C6A C7B C1B 117.3(12)
C7B C8B C8A 119.8(11)
C7B C8B C9B 121.2(12)
C8A C8B C9B 119.0(11)
C10B C9B C14B 119.3(13)
C10B C9B C8B 119.8(13)
C14B C9B C8B 120.8(12)
C9B C10B C11B 119.7(16)
C9B C10B H10B 120.1
C11B C10B H10B 120.1
C12B C11B C10B 119.6(17)
C12B C11B H11B 120.2
C10B C11B H11B 120.2
O12B C12B C11B 123(2)
O12B C12B C13B 115.5(18)
C11B C12B C13B 121.9(16)
C14B C13B C12B 114.2(18)
C14B C13B H13B 122.9
C12B C13B H13B 122.9
C13B C14B C9B 125.2(17)
C13B C14B H14B 117.4
C9B C14B H14B 117.4
O4B C15B H15D 109.5
O4B C15B H15E 109.5
H15D C15B H15E 109.5
O4B C15B H15F 109.5
H15D C15B H15F 109.5
H15E C15B H15F 109.5
O12B C16B H16D 109.5
O12B C16B H16E 109.5
H16D C16B H16E 109.5
O12B C16B H16F 109.5
H16D C16B H16F 109.5
H16E C16B H16F 109.5
C15A O3A C3A 115.6(12)
C16A O12A C12A 117.6(15)
C4B O4B C15B 120.5(11)
C12B O12B C16B 118.5(19)

loop_
_geom_bond_atom_site_label_1
_geom_bond_atom_site_label_2
_geom_bond_distance
Br4A C4A 1.860(14)
Br7A C7A 1.927(13)
C1A C6A 1.421(17)
C1A C2A 1.427(18)
C1A C7A 1.460(17)
C2A C3A 1.383(19)
C2A H2A 0.9300
C3A C4A 1.40(2)
C3A O3A 1.393(15)
C4A C5A 1.393(19)
C5A C6A 1.397(18)
C5A H5A 0.9300
C6A C7B 1.450(17)
C7A C8A 1.332(18)
C8A C8B 1.455(19)
C8A C9A 1.504(18)
C9A C14A 1.36(2)
C9A C10A 1.423(19)
C10A C11A 1.37(2)
C10A H10A 0.9300
C11A C12A 1.43(2)
C11A H11A 0.9300
C12A C13A 1.36(2)
C12A O12A 1.344(19)
C13A C14A 1.36(2)
C13A H13A 0.9300
C14A H14A 0.9300
C15A O3A 1.34(2)
C15A H15A 0.9600
C15A H15B 0.9600
C15A H15C 0.9600
C16A O12A 1.35(3)
C16A H16A 0.9600
C16A H16B 0.9600
C16A H16C 0.9600
C1B C6B 1.363(18)
C1B C2B 1.410(18)
C1B C7B 1.502(18)
C2B C3B 1.388(18)
C2B H2B 0.9300
C3B C4B 1.396(19)
C3B H3B 0.9300
C4B C5B 1.347(19)
C4B O4B 1.363(17)
C5B C6B 1.402(18)
C5B H5B 0.9300
C6B H6B 0.9300
C7B C8B 1.367(18)
C8B C9B 1.503(18)
C9B C10B 1.340(19)
C9B C14B 1.40(2)
C10B C11B 1.44(2)
C10B H10B 0.9300
C11B C12B 1.37(3)
C11B H11B 0.9300
C12B O12B 1.37(2)
C12B C13B 1.45(3)
C13B C14B 1.37(2)
C13B H13B 0.9300
C14B H14B 0.9300
C15B O4B 1.414(19)
C15B H15D 0.9600
C15B H15E 0.9600
C15B H15F 0.9600
C16B O12B 1.34(3)
C16B H16D 0.9600
C16B H16E 0.9600
C16B H16F 0.9600
